data_7702649
loop_
_publ_author_name
'Gardinier, James R.'
'Cl\'erac, Rodolphe'
'Gabba\"i, Fran\,cois P.'

_publ_section_title
;
 Preparation, structural studies, and magnetic properties of coordination
 complexes of bimetallic arylplatinum compounds and pyridyl nitronyl
 nitroxide radicals
;
_journal_issue 23
_journal_name_full 'Journal of the Chemical Society, Dalton Transactions'
_journal_page_first 3453
_journal_paper_doi 10.1039/b104579m
_journal_year 2001
_chemical_formula_sum 'C30 H64 I2 P4 Pt2'
_chemical_formula_weight 1192.67
_chemical_name_common 1,4-bis(bis(PEt3)platinumiodide)benzene
_space_group_IT_number 96
_space_group_name_Hall 'P 4nw 2abw'
_space_group_name_H-M_alt 'P 43 21 2'
_symmetry_cell_setting tetragonal
_symmetry_space_group_name_H-M 'P 43 21 2'
_atom_sites_solution_hydrogens geom
_atom_sites_solution_primary direct
_atom_sites_solution_secondary difmap
_audit_creation_method SHELXL-97
_cell_angle_alpha 90.00
_cell_angle_beta 90.00
_cell_angle_gamma 90.00
_cell_formula_units_Z 4
_cell_length_a 10.2652(15)
_cell_length_b 10.2652(15)
_cell_length_c 38.177(8)
_cell_measurement_temperature 110(2)
_cell_volume 4022.9(12)
_computing_cell_refinement 'Bruker XSCANS'
_computing_data_collection 'Bruker XSCANS'
_computing_data_reduction 'Bruker SHELXTL'
_computing_molecular_graphics 'Bruker SHELXTL'
_computing_publication_material 'Bruker SHELXTL'
_computing_structure_refinement 'SHELXL-97 (Sheldrick, 1997)'
_computing_structure_solution 'SHELXS-97 (Sheldrick, 1990)'
_diffrn_ambient_temperature 110(2)
_diffrn_measured_fraction_theta_full 0.999
_diffrn_measured_fraction_theta_max 0.999
_diffrn_measurement_device_type 'Bruker P4'
_diffrn_measurement_method '\w scans'
_diffrn_radiation_monochromator graphite
_diffrn_radiation_source 'fine-focus sealed tube'
_diffrn_radiation_type MoK\a
_diffrn_radiation_wavelength 0.71073
_diffrn_reflns_av_R_equivalents 0.0324
_diffrn_reflns_av_sigmaI/netI 0.0166
_diffrn_reflns_limit_h_max 11
_diffrn_reflns_limit_h_min -11
_diffrn_reflns_limit_k_max 11
_diffrn_reflns_limit_k_min -11
_diffrn_reflns_limit_l_max 43
_diffrn_reflns_limit_l_min -42
_diffrn_reflns_number 25115
_diffrn_reflns_theta_full 24.00
_diffrn_reflns_theta_max 24.00
_diffrn_reflns_theta_min 2.05
_exptl_absorpt_coefficient_mu 8.659
_exptl_absorpt_correction_T_max 1
_exptl_absorpt_correction_T_min 0.604206
_exptl_absorpt_correction_type SADABST
_exptl_crystal_density_diffrn 1.969
_exptl_crystal_density_method 'not measured'
_exptl_crystal_F_000 2264
_exptl_crystal_size_max 0.19
_exptl_crystal_size_mid 0.17
_exptl_crystal_size_min 0.10
_refine_diff_density_max 2.508
_refine_diff_density_min -0.653
_refine_diff_density_rms '0.154 <<cpd3.CIF>>'
_refine_ls_abs_structure_details 'Flack H D (1983), Acta Cryst. A39, 876-881'
_refine_ls_abs_structure_Flack -0.044(8)
_refine_ls_extinction_method none
_refine_ls_goodness_of_fit_ref 1.155
_refine_ls_hydrogen_treatment mixed
_refine_ls_matrix_type full
_refine_ls_number_parameters 173
_refine_ls_number_reflns 3163
_refine_ls_number_restraints 0
_refine_ls_restrained_S_all 1.155
_refine_ls_R_factor_all 0.0316
_refine_ls_R_factor_gt 0.0310
_refine_ls_shift/su_max 0.001
_refine_ls_shift/su_mean 0.000
_refine_ls_structure_factor_coef Fsqd
_refine_ls_weighting_details 'calc w=1/[\s^2^(Fo^2^)+(0.0436P)^2^+14.9881P] where P=(Fo^2^+2Fc^2^)/3'
_refine_ls_weighting_scheme calc
_refine_ls_wR_factor_gt 0.0755
_refine_ls_wR_factor_ref 0.0759
_reflns_number_gt 3097
_reflns_number_total 3163
_reflns_threshold_expression >2sigma(I)
_cod_data_source_file b104579m.txt
_cod_data_source_block compound_2
_cod_depositor_comments
;
The following automatic conversions were performed:

data item '_symmetry_cell_setting' value 'Tetragonal' was changed to
'tetragonal' in accordance with the
/home/saulius/struct/COD-crude-data/automatic-downloads/DataCite-retrospective/RSC/depositions/lib/dictionaries/cif_core.dic
dictionary named 'cif_core.dic' version 2.4.2 last updated on
2011-04-26.

Automatic conversion script
Id: cif_fix_values 6909 2019-04-08 15:41:33Z antanas 
;
_cod_original_sg_symbol_H-M P4(3)2(1)2
_cod_database_code 7702649

loop_
_symmetry_equiv_pos_as_xyz
'x, y, z'
'-x, -y, z+1/2'
'-y+1/2, x+1/2, z+3/4'
'y+1/2, -x+1/2, z+1/4'
'-x+1/2, y+1/2, -z+3/4'
'x+1/2, -y+1/2, -z+1/4'
'y, x, -z'
'-y, -x, -z+1/2'

loop_
_atom_site_label
_atom_site_type_symbol
_atom_site_fract_x
_atom_site_fract_y
_atom_site_fract_z
_atom_site_U_iso_or_equiv
_atom_site_adp_type
_atom_site_occupancy
_atom_site_symmetry_multiplicity
_atom_site_calc_flag
_atom_site_refinement_flags
Pt1 Pt 0.21370(3) 0.83065(3) 0.028218(8) 0.02446(11) Uani 1 1 d .
I1 I 0.46285(5) 0.79379(6) 0.048880(14) 0.03387(16) Uani 1 1 d .
P1 P 0.25879(18) 0.7165(2) -0.02233(5) 0.0252(4) Uani 1 1 d .
P2 P 0.1673(2) 0.9164(2) 0.08224(5) 0.0270(5) Uani 1 1 d .
C1 C 0.0303(8) 0.8716(8) 0.01138(19) 0.0229(17) Uani 1 1 d .
C2 C -0.0676(7) 0.7788(8) 0.0115(2) 0.0249(16) Uani 1 1 d .
H2A H -0.0487 0.6954 0.0196 0.030 Uiso 1 1 calc R
C3 C -0.1937(7) 0.8063(7) 0.0000 0.028(3) Uani 1 2 d S
H3A H -0.2578 0.7422 0.0000 0.034 Uiso 1 2 calc SR
C4 C -0.0034(8) 0.9966(8) 0.0000 0.025(2) Uani 1 2 d S
H4A H 0.0606 1.0606 0.0000 0.030 Uiso 1 2 calc SR
C5 C 0.3962(8) 0.7792(9) -0.0476(2) 0.0318(18) Uani 1 1 d .
H5A H 0.4721 0.7841 -0.0325 0.038 Uiso 1 1 calc R
H5B H 0.4158 0.7185 -0.0664 0.038 Uiso 1 1 calc R
C6 C 0.3708(10) 0.9134(10) -0.0634(3) 0.047(3) Uani 1 1 d .
H6A H 0.4458 0.9411 -0.0764 0.070 Uiso 1 1 calc R
H6B H 0.3537 0.9746 -0.0449 0.070 Uiso 1 1 calc R
H6C H 0.2967 0.9091 -0.0787 0.070 Uiso 1 1 calc R
C7 C 0.3064(9) 0.5482(8) -0.0118(2) 0.038(2) Uani 1 1 d .
H7A H 0.3234 0.5014 -0.0334 0.045 Uiso 1 1 calc R
H7B H 0.3865 0.5496 0.0017 0.045 Uiso 1 1 calc R
C8 C 0.2025(10) 0.4760(8) 0.0089(3) 0.043(2) Uani 1 1 d .
H8A H 0.2318 0.3891 0.0138 0.065 Uiso 1 1 calc R
H8B H 0.1235 0.4726 -0.0045 0.065 Uiso 1 1 calc R
H8C H 0.1865 0.5209 0.0306 0.065 Uiso 1 1 calc R
C9 C 0.1287(7) 0.6962(9) -0.0541(2) 0.0299(19) Uani 1 1 d .
H9A H 0.0583 0.6487 -0.0430 0.036 Uiso 1 1 calc R
H9B H 0.0956 0.7817 -0.0602 0.036 Uiso 1 1 calc R
C10 C 0.1660(9) 0.6250(8) -0.0880(2) 0.036(2) Uani 1 1 d .
H10A H 0.0911 0.6191 -0.1029 0.053 Uiso 1 1 calc R
H10B H 0.1964 0.5390 -0.0824 0.053 Uiso 1 1 calc R
H10C H 0.2337 0.6724 -0.0997 0.053 Uiso 1 1 calc R
C11 C 0.2036(9) 0.8031(8) 0.1183(2) 0.038(2) Uani 1 1 d .
H11A H 0.2972 0.7947 0.1209 0.045 Uiso 1 1 calc R
H11B H 0.1693 0.8383 0.1400 0.045 Uiso 1 1 calc R
C12 C 0.1439(13) 0.6682(10) 0.1118(3) 0.067(4) Uani 1 1 d .
H12A H 0.1651 0.6113 0.1309 0.100 Uiso 1 1 calc R
H12B H 0.1783 0.6328 0.0904 0.100 Uiso 1 1 calc R
H12C H 0.0510 0.6760 0.1099 0.100 Uiso 1 1 calc R
C13 C 0.2624(9) 1.0595(8) 0.0941(2) 0.034(2) Uani 1 1 d .
H13A H 0.2415 1.0836 0.1180 0.040 Uiso 1 1 calc R
H13B H 0.3542 1.0370 0.0934 0.040 Uiso 1 1 calc R
C14 C 0.2395(9) 1.1764(9) 0.0705(2) 0.040(2) Uani 1 1 d .
H14A H 0.2929 1.2477 0.0782 0.059 Uiso 1 1 calc R
H14B H 0.1495 1.2013 0.0717 0.059 Uiso 1 1 calc R
H14C H 0.2617 1.1541 0.0469 0.059 Uiso 1 1 calc R
C15 C -0.0007(8) 0.9651(10) 0.0898(2) 0.037(2) Uani 1 1 d .
H15A H -0.0230 1.0302 0.0724 0.044 Uiso 1 1 calc R
H15B H -0.0555 0.8898 0.0855 0.044 Uiso 1 1 calc R
C16 C -0.0362(9) 1.0191(9) 0.1253(2) 0.039(2) Uani 1 1 d .
H16A H -0.1272 1.0405 0.1257 0.058 Uiso 1 1 calc R
H16B H 0.0142 1.0961 0.1298 0.058 Uiso 1 1 calc R
H16C H -0.0181 0.9551 0.1430 0.058 Uiso 1 1 calc R

loop_
_atom_site_aniso_label
_atom_site_aniso_U_11
_atom_site_aniso_U_22
_atom_site_aniso_U_33
_atom_site_aniso_U_23
_atom_site_aniso_U_13
_atom_site_aniso_U_12
Pt1 0.02063(17) 0.02355(17) 0.02922(17) 0.00126(13) 0.00154(13) 0.00191(12)
I1 0.0227(3) 0.0446(3) 0.0343(3) 0.0012(3) -0.0009(2) 0.0041(2)
P1 0.0215(10) 0.0239(10) 0.0303(10) 0.0005(9) 0.0025(8) 0.0033(8)
P2 0.0265(11) 0.0243(11) 0.0302(11) 0.0038(8) 0.0019(9) 0.0012(9)
C1 0.024(4) 0.025(4) 0.020(4) -0.005(3) 0.007(3) 0.004(3)
C2 0.020(4) 0.025(4) 0.030(4) -0.001(3) -0.003(3) 0.006(3)
C3 0.025(4) 0.025(4) 0.035(6) -0.011(3) 0.011(3) -0.004(5)
C4 0.024(4) 0.024(4) 0.026(6) 0.001(3) -0.001(3) -0.002(5)
C5 0.022(4) 0.040(5) 0.034(4) -0.005(4) 0.004(4) 0.006(4)
C6 0.054(7) 0.045(6) 0.040(5) 0.006(5) 0.003(5) -0.007(5)
C7 0.048(6) 0.023(5) 0.042(5) 0.000(4) 0.007(4) 0.004(4)
C8 0.052(6) 0.023(4) 0.054(6) 0.007(4) 0.015(5) 0.005(4)
C9 0.020(4) 0.034(5) 0.036(5) -0.003(4) -0.005(3) 0.007(3)
C10 0.036(5) 0.034(5) 0.036(5) -0.007(4) 0.001(4) -0.016(4)
C11 0.044(5) 0.039(5) 0.029(4) 0.010(4) 0.006(4) 0.013(4)
C12 0.105(10) 0.032(5) 0.063(7) 0.012(5) 0.045(7) 0.005(6)
C13 0.039(5) 0.025(4) 0.037(5) -0.001(4) 0.000(4) -0.001(4)
C14 0.045(5) 0.032(5) 0.042(5) 0.004(4) -0.001(4) -0.003(4)
C15 0.016(4) 0.052(6) 0.042(5) -0.006(4) 0.004(4) -0.006(4)
C16 0.028(5) 0.041(5) 0.047(5) -0.005(4) -0.001(4) 0.000(4)

loop_
_atom_type_symbol
_atom_type_description
_atom_type_scat_dispersion_real
_atom_type_scat_dispersion_imag
_atom_type_scat_source
C C 0.0033 0.0016 'International Tables Vol C Tables 4.2.6.8 and 6.1.1.4'
H H 0.0000 0.0000 'International Tables Vol C Tables 4.2.6.8 and 6.1.1.4'
P P 0.1023 0.0942 'International Tables Vol C Tables 4.2.6.8 and 6.1.1.4'
I I -0.4742 1.8119 'International Tables Vol C Tables 4.2.6.8 and 6.1.1.4'
Pt Pt -1.7033 8.3905 'International Tables Vol C Tables 4.2.6.8 and 6.1.1.4'

loop_
_geom_angle_atom_site_label_1
_geom_angle_atom_site_label_2
_geom_angle_atom_site_label_3
_geom_angle
_geom_angle_site_symmetry_1
C1 Pt1 P2 90.7(2) .
C1 Pt1 P1 91.5(2) .
P2 Pt1 P1 172.02(7) .
C1 Pt1 I1 175.8(2) .
P2 Pt1 I1 89.30(6) .
P1 Pt1 I1 89.04(5) .
C9 P1 C5 104.8(4) .
C9 P1 C7 103.5(4) .
C5 P1 C7 103.9(4) .
C9 P1 Pt1 118.0(3) .
C5 P1 Pt1 114.8(3) .
C7 P1 Pt1 110.3(3) .
C15 P2 C13 104.3(4) .
C15 P2 C11 104.3(4) .
C13 P2 C11 102.4(4) .
C15 P2 Pt1 116.5(3) .
C13 P2 Pt1 115.0(3) .
C11 P2 Pt1 112.9(3) .
C2 C1 C4 116.9(8) .
C2 C1 Pt1 121.9(6) .
C4 C1 Pt1 121.2(6) .
C1 C2 C3 122.1(8) .
C2 C3 C2 118.3(10) 7_465
C1 C4 C1 123.4(10) 7_465
C6 C5 P1 113.2(6) .
C8 C7 P1 112.6(6) .
C10 C9 P1 115.8(6) .
C12 C11 P2 111.5(7) .
C14 C13 P2 114.0(6) .
C16 C15 P2 118.2(6) .

loop_
_geom_bond_atom_site_label_1
_geom_bond_atom_site_label_2
_geom_bond_distance
_geom_bond_site_symmetry_2
Pt1 C1 2.034(8) .
Pt1 P2 2.292(2) .
Pt1 P1 2.304(2) .
Pt1 I1 2.7031(7) .
P1 C9 1.815(8) .
P1 C5 1.826(8) .
P1 C7 1.841(9) .
P2 C15 1.819(9) .
P2 C13 1.821(9) .
P2 C11 1.841(8) .
C1 C2 1.385(11) .
C1 C4 1.397(9) .
C2 C3 1.396(9) .
C3 C2 1.396(9) 7_465
C4 C1 1.397(9) 7_465
C5 C6 1.526(13) .
C7 C8 1.520(12) .
C9 C10 1.535(11) .
C11 C12 1.536(14) .
C13 C14 1.518(12) .
C15 C16 1.510(12) .
